data_7720275
loop_
_publ_author_name
'Mortensen, Sabina Svava'
'S&#xf8;rensen, Thomas Just'

_publ_section_title
;
 Eu<sup>3+</sup> doped Y<sup>3+</sup> dipicolinate crystals: differences
 in the luminescence spectra and concentration quenching of
 Eu<sup>3+</sup> luminescence.
;
_journal_issue 12
_journal_name_full 'Dalton transactions (Cambridge, England : 2003)'
_journal_page_first 4988
_journal_page_last 4996
_journal_paper_doi 10.1039/d5dt02952j
_journal_volume 55
_journal_year 2026
_chemical_formula_moiety 'C42 H30 Ho2 N6 Na2 O30, 6(H2 O), 4(C H6 N3)'
_chemical_formula_sum 'C46 H66 Ho2 N18 Na2 O36'
_chemical_formula_weight 1823.00
_space_group_crystal_system triclinic
_space_group_IT_number 2
_space_group_name_Hall '-P 1'
_space_group_name_H-M_alt 'P -1'
_atom_sites_solution_hydrogens mixed
_atom_sites_solution_primary dual
_audit_creation_date 2026-01-05
_audit_creation_method
;
Olex2 1.5
(compiled 2025.07.13 svn.rb7424aed for OlexSys, GUI svn.r7314)
;
_audit_update_record
;
2026-01-06 deposited with the CCDC.	2026-02-20 downloaded from the CCDC.
;
_cell_angle_alpha 89.617(3)
_cell_angle_beta 74.934(3)
_cell_angle_gamma 77.671(3)
_cell_formula_units_Z 1
_cell_length_a 11.7324(10)
_cell_length_b 11.8824(10)
_cell_length_c 12.3569(11)
_cell_measurement_reflns_used 9925
_cell_measurement_temperature 100.00
_cell_measurement_theta_max 36.294
_cell_measurement_theta_min 2.812
_cell_volume 1622.9(2)
_computing_cell_refinement 'SAINT V8.40B (?, 2016)'
_computing_data_collection 'Bruker APEX 5'
_computing_data_reduction 'SAINT V8.40B (?, 2016)'
_computing_molecular_graphics 'Olex2 1.5 (Dolomanov et al., 2009)'
_computing_publication_material 'Olex2 1.5 (Dolomanov et al., 2009)'
_computing_structure_refinement 'SHELXL 2019/3 (Sheldrick, 2015)'
_computing_structure_solution 'SHELXT 2018/2 (Sheldrick, 2018)'
_diffrn_ambient_temperature 100.00
_diffrn_measured_fraction_theta_full 0.987
_diffrn_measured_fraction_theta_max 0.995
_diffrn_measurement_device_type 'Bruker D8 Venture'
_diffrn_radiation_type MoK\a
_diffrn_radiation_wavelength 0.71073
_diffrn_reflns_av_R_equivalents 0.0659
_diffrn_reflns_av_unetI/netI 0.0334
_diffrn_reflns_Laue_measured_fraction_full 0.987
_diffrn_reflns_Laue_measured_fraction_max 0.995
_diffrn_reflns_limit_h_max 18
_diffrn_reflns_limit_h_min -18
_diffrn_reflns_limit_k_max 19
_diffrn_reflns_limit_k_min -19
_diffrn_reflns_limit_l_max 19
_diffrn_reflns_limit_l_min -19
_diffrn_reflns_number 183495
_diffrn_reflns_point_group_measured_fraction_full 0.987
_diffrn_reflns_point_group_measured_fraction_max 0.995
_diffrn_reflns_theta_full 25.242
_diffrn_reflns_theta_max 34.971
_diffrn_reflns_theta_min 2.975
_diffrn_source_current 1.0
_diffrn_source_power 0.05
_diffrn_source_voltage 50.0
_exptl_absorpt_coefficient_mu 2.546
_exptl_absorpt_correction_T_max 0.7471
_exptl_absorpt_correction_T_min 0.5361
_exptl_absorpt_correction_type multi-scan
_exptl_absorpt_process_details
;
SADABS-2016/2 (Bruker,2016/2) was used for absorption correction.
wR2(int) was 0.1205 before and 0.0946 after correction.
The Ratio of minimum to maximum transmission is 0.7176.
The \l/2 correction factor is Not present.
;
_exptl_crystal_colour 'clear pinkish pink'
_exptl_crystal_colour_lustre clear
_exptl_crystal_colour_modifier pinkish
_exptl_crystal_colour_primary pink
_exptl_crystal_density_diffrn 1.865
_exptl_crystal_description 'rect. Prism'
_exptl_crystal_F_000 912
_exptl_crystal_preparation Luminescent
_exptl_crystal_size_max 0.447
_exptl_crystal_size_mid 0.244
_exptl_crystal_size_min 0.237
_refine_diff_density_max 0.847
_refine_diff_density_min -1.176
_refine_diff_density_rms 0.144
_refine_ls_extinction_coef 0.0043(5)
_refine_ls_extinction_expression Fc^*^=kFc[1+0.001xFc^2^\l^3^/sin(2\q)]^-1/4^
_refine_ls_extinction_method 'SHELXL-2019/2 (Sheldrick 2019)'
_refine_ls_goodness_of_fit_ref 1.078
_refine_ls_hydrogen_treatment mixed
_refine_ls_matrix_type full
_refine_ls_number_parameters 494
_refine_ls_number_reflns 14176
_refine_ls_number_restraints 0
_refine_ls_restrained_S_all 1.078
_refine_ls_R_factor_all 0.0215
_refine_ls_R_factor_gt 0.0207
_refine_ls_shift/su_max 0.006
_refine_ls_shift/su_mean 0.000
_refine_ls_structure_factor_coef Fsqd
_refine_ls_weighting_details 'w=1/[\s^2^(Fo^2^)+(0.0247P)^2^+0.7794P] where P=(Fo^2^+2Fc^2^)/3'
_refine_ls_weighting_scheme calc
_refine_ls_wR_factor_gt 0.0507
_refine_ls_wR_factor_ref 0.0511
_reflns_Friedel_coverage 0.000
_reflns_number_gt 13753
_reflns_number_total 14176
_reflns_threshold_expression 'I > 2\s(I)'
_cod_data_source_file d5dt02952j2.cif
_cod_data_source_block mo_d8v6176_0m
_cod_depositor_comments 'Adding full bibliography for 7720268--7720277.cif.'
_cod_database_code 7720275
_shelx_shelxl_version_number 2019/3
_shelx_space_group_comment
;
The symmetry employed for this shelxl refinement is uniquely defined
by the following loop, which should always be used as a source of
symmetry information in preference to the above space-group names.
They are only intended as comments.
;
_shelx_estimated_absorpt_t_max 0.584
_shelx_estimated_absorpt_t_min 0.396
_olex2_refinement_description
;
1. Fixed Uiso
 At 1.2 times of:
  All C(H) groups, All N(H,H) groups
 At 1.5 times of:
  All O(H,H) groups
2.a Free rotating group:
 O3W(H3WA,H3WB), O1W(H1WA,H1WB)
2.b Rotating group:
 O6W(H6WA,H6WB), O5W(H5WA,H5WB)
2.c Aromatic/amide H refined with riding coordinates:
 C12(H12), C11(H11), C10(H10), C4(H4), C3(H3), C18(H18), C5(H5), C17(H17),
 C19(H19)
2.d X=CH2 refined with riding coordinates:
 N4(H4A,H4B), N9(H9A,H9B), N5(H5A,H5B), N6(H6A,H6B), N7(H7A,H7B), N8(H8A,H8B)
;
_olex2_submission_special_instructions 'No special instructions were received'

loop_
_space_group_symop_operation_xyz
'x, y, z'
'-x, -y, -z'

loop_
_atom_site_label
_atom_site_type_symbol
_atom_site_fract_x
_atom_site_fract_y
_atom_site_fract_z
_atom_site_U_iso_or_equiv
_atom_site_adp_type
_atom_site_occupancy
_atom_site_site_symmetry_order
_atom_site_calc_flag
_atom_site_refinement_flags_posn
_atom_site_refinement_flags_adp
_atom_site_refinement_flags_occupancy
_atom_site_disorder_assembly
_atom_site_disorder_group
Ho1 Ho 0.69868(2) 0.71203(2) 0.76157(2) 0.00559(2) Uani 1 1 d . . . . .
Na2 Na 1.11384(5) 0.37750(4) 0.95593(4) 0.01146(9) Uani 1 1 d . . . . .
O8 O 1.02375(8) 0.86674(8) 0.64247(8) 0.01347(15) Uani 1 1 d . . . . .
O7 O 0.89567(8) 0.75379(7) 0.71400(7) 0.00924(13) Uani 1 1 d . . . . .
O6 O 0.40831(8) 0.96008(8) 0.65418(8) 0.01378(16) Uani 1 1 d . . . . .
O12 O 0.92774(8) 0.44936(8) 0.92105(7) 0.01163(15) Uani 1 1 d . . . . .
O1 O 0.58566(8) 0.56565(7) 0.76069(7) 0.00991(14) Uani 1 1 d . . . . .
O11 O 0.79296(8) 0.59906(7) 0.88650(7) 0.00923(13) Uani 1 1 d . . . . .
O4W O 0.98799(9) 0.29194(8) 1.10663(8) 0.01373(15) Uani 1 1 d . . . . .
O2 O 0.41866(9) 0.49881(9) 0.83274(8) 0.01474(16) Uani 1 1 d . . . . .
O6W O 1.18608(9) 0.50733(9) 0.81856(8) 0.01468(16) Uani 1 1 d . . . . .
H6WA H 1.259820 0.509866 0.818194 0.022 Uiso 1 1 d R U . . .
H6WB H 1.192351 0.479377 0.751815 0.022 Uiso 1 1 d R U . . .
O5 O 0.51658(8) 0.81457(7) 0.72571(7) 0.01010(14) Uani 1 1 d . . . . .
O3W O 0.74735(9) 0.20473(9) 0.29348(8) 0.01562(16) Uani 1 1 d G . . . .
H3WA H 0.710955 0.149629 0.318923 0.023 Uiso 1 1 d G U . . .
H3WB H 0.814543 0.188481 0.313458 0.023 Uiso 1 1 d G U . . .
O4 O 0.60383(9) 0.93567(8) 1.07623(8) 0.01413(16) Uani 1 1 d . . . . .
O9 O 0.72829(8) 0.67782(7) 0.55924(7) 0.00982(14) Uani 1 1 d . . . . .
O5W O 1.20647(12) 0.21245(10) 0.84551(9) 0.0244(2) Uani 1 1 d . . . . .
H5WA H 1.237108 0.230064 0.776900 0.037 Uiso 1 1 d R U . . .
H5WB H 1.269174 0.176650 0.867464 0.037 Uiso 1 1 d R U . . .
O2W O 0.26973(10) 1.16169(9) 0.61441(8) 0.01687(17) Uani 1 1 d . . . . .
O3 O 0.68423(8) 0.85440(8) 0.90220(7) 0.01092(14) Uani 1 1 d . . . . .
O1W O 1.06330(10) 1.07162(9) 0.71033(9) 0.01999(19) Uani 1 1 d G . . . .
H1WA H 1.060528 1.016308 0.665937 0.030 Uiso 1 1 d G U . . .
H1WB H 1.129214 1.093814 0.677111 0.030 Uiso 1 1 d G U . . .
O10 O 0.78994(9) 0.55598(8) 0.40760(7) 0.01363(15) Uani 1 1 d . . . . .
N2 N 0.71203(9) 0.89477(8) 0.66814(8) 0.00805(15) Uani 1 1 d . . . . .
N4 N 0.94253(11) 0.13545(10) 0.95755(10) 0.0170(2) Uani 1 1 d . . . . .
H4A H 0.944183 0.184019 1.010283 0.020 Uiso 1 1 calc R U . . .
H4B H 0.999283 0.124863 0.893683 0.020 Uiso 1 1 calc R U . . .
N9 N 0.52795(10) 0.32968(10) 0.45051(10) 0.01608(19) Uani 1 1 d . . . . .
H9A H 0.464322 0.306251 0.442199 0.019 Uiso 1 1 calc R U . . .
H9B H 0.590050 0.328867 0.392186 0.019 Uiso 1 1 calc R U . . .
N5 N 0.76761(11) 0.09212(10) 1.06953(9) 0.01626(19) Uani 1 1 d . . . . .
H5A H 0.767543 0.140259 1.123367 0.020 Uiso 1 1 calc R U . . .
H5B H 0.710047 0.053268 1.078916 0.020 Uiso 1 1 calc R U . . .
N6 N 0.85257(11) 0.00615(11) 0.89245(10) 0.0168(2) Uani 1 1 d . . . . .
H6A H 0.794035 -0.031530 0.901976 0.020 Uiso 1 1 calc R U . . .
H6B H 0.909906 -0.003565 0.829004 0.020 Uiso 1 1 calc R U . . .
C12 C 0.82869(11) 1.03192(10) 0.59019(10) 0.01185(18) Uani 1 1 d . . . . .
H12 H 0.904242 1.054237 0.571046 0.014 Uiso 1 1 calc R U . . .
C13 C 0.81736(10) 0.92811(9) 0.63997(9) 0.00871(16) Uani 1 1 d . . . . .
N7 N 0.62947(10) 0.39828(10) 0.56326(10) 0.01427(18) Uani 1 1 d . . . . .
H7A H 0.632717 0.420390 0.630010 0.017 Uiso 1 1 calc R U . . .
H7B H 0.691220 0.397138 0.504527 0.017 Uiso 1 1 calc R U . . .
C21 C 0.87044(10) 0.50417(9) 0.85906(9) 0.00810(16) Uani 1 1 d . . . . .
N8 N 0.43905(10) 0.36871(11) 0.64018(10) 0.0181(2) Uani 1 1 d . . . . .
H8A H 0.374407 0.345721 0.634021 0.022 Uiso 1 1 calc R U . . .
H8B H 0.442736 0.393344 0.705930 0.022 Uiso 1 1 calc R U . . .
C1 C 0.48927(10) 0.56292(10) 0.83579(10) 0.00948(17) Uani 1 1 d . . . . .
N1 N 0.53513(9) 0.71554(8) 0.93163(8) 0.00819(15) Uani 1 1 d . . . . .
C22 C 0.85437(12) 0.07813(11) 0.97435(10) 0.01281(19) Uani 1 1 d . . . . .
C14 C 0.92172(10) 0.84363(9) 0.66712(9) 0.00848(17) Uani 1 1 d . . . . .
C23 C 0.53026(11) 0.36627(10) 0.55102(10) 0.01159(19) Uani 1 1 d . . . . .
N3 N 0.83924(8) 0.52876(8) 0.67604(8) 0.00739(14) Uani 1 1 d . . . . .
C11 C 0.72639(12) 1.10222(10) 0.56918(11) 0.0134(2) Uani 1 1 d . . . . .
H11 H 0.731185 1.173651 0.535278 0.016 Uiso 1 1 calc R U . . .
C10 C 0.61666(11) 1.06701(10) 0.59826(10) 0.01158(18) Uani 1 1 d . . . . .
H10 H 0.545792 1.113819 0.584689 0.014 Uiso 1 1 calc R U . . .
C2 C 0.46004(10) 0.64407(10) 0.93815(9) 0.00917(17) Uani 1 1 d . . . . .
C4 C 0.34538(12) 0.72371(12) 1.12059(11) 0.0162(2) Uani 1 1 d . . . . .
H4 H 0.280747 0.725910 1.186020 0.019 Uiso 1 1 calc R U . . .
C9 C 0.61358(10) 0.96163(9) 0.64766(9) 0.00864(16) Uani 1 1 d . . . . .
C3 C 0.36298(11) 0.64545(11) 1.03118(10) 0.0138(2) Uani 1 1 d . . . . .
H3 H 0.310107 0.594486 1.033753 0.017 Uiso 1 1 calc R U . . .
C8 C 0.50232(10) 0.90976(10) 0.67908(9) 0.00891(17) Uani 1 1 d . . . . .
C18 C 0.97207(11) 0.31108(10) 0.59175(10) 0.01232(19) Uani 1 1 d . . . . .
H18 H 1.016485 0.235928 0.563367 0.015 Uiso 1 1 calc R U . . .
C7 C 0.60784(10) 0.86812(10) 0.99812(10) 0.00983(17) Uani 1 1 d . . . . .
C16 C 0.85295(10) 0.49535(9) 0.56945(9) 0.00804(16) Uani 1 1 d . . . . .
C20 C 0.89225(10) 0.45660(9) 0.74078(9) 0.00823(16) Uani 1 1 d . . . . .
C15 C 0.78676(10) 0.58259(10) 0.50557(9) 0.00855(17) Uani 1 1 d . . . . .
C6 C 0.51713(10) 0.79174(10) 1.01648(9) 0.00962(17) Uani 1 1 d . . . . .
C5 C 0.42298(11) 0.79846(11) 1.11339(10) 0.0138(2) Uani 1 1 d . . . . .
H5 H 0.412051 0.852892 1.173184 0.017 Uiso 1 1 calc R U . . .
C17 C 0.91871(10) 0.38677(10) 0.52336(10) 0.01064(18) Uani 1 1 d . . . . .
H17 H 0.926915 0.364961 0.447420 0.013 Uiso 1 1 calc R U . . .
C19 C 0.95971(11) 0.34664(10) 0.70217(10) 0.01115(18) Uani 1 1 d . . . . .
H19 H 0.996503 0.296930 0.749937 0.013 Uiso 1 1 calc R U . . .
H2WA H 0.328(2) 1.106(2) 0.614(2) 0.028(6) Uiso 1 1 d . . . . .
H2WB H 0.281(2) 1.203(2) 0.556(2) 0.035(7) Uiso 1 1 d . . . . .
H4WA H 1.020(2) 0.277(2) 1.165(2) 0.026(6) Uiso 1 1 d . . . . .
H4WB H 0.931(2) 0.344(2) 1.131(2) 0.027(6) Uiso 1 1 d . . . . .

loop_
_atom_site_aniso_label
_atom_site_aniso_U_11
_atom_site_aniso_U_22
_atom_site_aniso_U_33
_atom_site_aniso_U_23
_atom_site_aniso_U_13
_atom_site_aniso_U_12
Ho1 0.00566(3) 0.00552(3) 0.00571(3) 0.00025(1) -0.00168(2) -0.00130(2)
Na2 0.0120(2) 0.0118(2) 0.0104(2) -0.00086(16) -0.00381(16) -0.00093(16)
O8 0.0094(3) 0.0134(4) 0.0186(4) 0.0032(3) -0.0036(3) -0.0049(3)
O7 0.0088(3) 0.0087(3) 0.0108(3) 0.0022(3) -0.0031(3) -0.0025(3)
O6 0.0106(4) 0.0129(4) 0.0191(4) 0.0037(3) -0.0079(3) -0.0004(3)
O12 0.0123(4) 0.0118(3) 0.0116(3) 0.0023(3) -0.0065(3) -0.0004(3)
O1 0.0094(3) 0.0105(3) 0.0098(3) -0.0009(3) -0.0014(3) -0.0036(3)
O11 0.0096(3) 0.0091(3) 0.0083(3) -0.0003(3) -0.0026(3) -0.0004(3)
O4W 0.0145(4) 0.0143(4) 0.0141(4) 0.0008(3) -0.0069(3) -0.0030(3)
O2 0.0131(4) 0.0168(4) 0.0161(4) -0.0028(3) -0.0020(3) -0.0092(3)
O6W 0.0120(4) 0.0204(4) 0.0109(4) -0.0018(3) -0.0015(3) -0.0036(3)
O5 0.0092(3) 0.0092(3) 0.0126(3) 0.0024(3) -0.0042(3) -0.0019(3)
O3W 0.0122(4) 0.0177(4) 0.0166(4) 0.0006(3) -0.0033(3) -0.0032(3)
O4 0.0166(4) 0.0145(4) 0.0115(4) -0.0050(3) -0.0026(3) -0.0051(3)
O9 0.0108(3) 0.0090(3) 0.0090(3) -0.0002(3) -0.0026(3) -0.0005(3)
O5W 0.0324(6) 0.0206(5) 0.0165(4) -0.0060(4) -0.0108(4) 0.0076(4)
O2W 0.0191(4) 0.0139(4) 0.0129(4) 0.0032(3) -0.0013(3) 0.0027(3)
O3 0.0111(3) 0.0118(3) 0.0095(3) -0.0015(3) -0.0007(3) -0.0043(3)
O1W 0.0191(4) 0.0163(4) 0.0226(5) -0.0033(4) -0.0003(4) -0.0059(4)
O10 0.0170(4) 0.0158(4) 0.0081(3) -0.0018(3) -0.0050(3) -0.0015(3)
N2 0.0080(4) 0.0084(4) 0.0079(3) 0.0000(3) -0.0027(3) -0.0013(3)
N4 0.0191(5) 0.0173(5) 0.0168(5) -0.0020(4) -0.0040(4) -0.0096(4)
N9 0.0140(4) 0.0185(5) 0.0160(5) -0.0055(4) -0.0063(4) -0.0013(4)
N5 0.0197(5) 0.0175(5) 0.0125(4) -0.0015(4) -0.0023(4) -0.0082(4)
N6 0.0171(5) 0.0204(5) 0.0138(4) -0.0056(4) -0.0009(4) -0.0097(4)
C12 0.0127(4) 0.0096(4) 0.0133(5) 0.0032(4) -0.0025(4) -0.0038(4)
C13 0.0091(4) 0.0085(4) 0.0085(4) 0.0010(3) -0.0022(3) -0.0021(3)
N7 0.0127(4) 0.0153(4) 0.0164(5) -0.0017(4) -0.0045(4) -0.0056(3)
C21 0.0076(4) 0.0086(4) 0.0086(4) 0.0008(3) -0.0025(3) -0.0025(3)
N8 0.0113(4) 0.0250(5) 0.0177(5) -0.0087(4) -0.0019(4) -0.0053(4)
C1 0.0092(4) 0.0101(4) 0.0100(4) 0.0002(3) -0.0033(3) -0.0030(3)
N1 0.0082(4) 0.0082(4) 0.0082(4) 0.0001(3) -0.0025(3) -0.0015(3)
C22 0.0153(5) 0.0117(5) 0.0130(5) 0.0003(4) -0.0054(4) -0.0044(4)
C14 0.0092(4) 0.0083(4) 0.0078(4) -0.0005(3) -0.0020(3) -0.0018(3)
C23 0.0106(4) 0.0090(4) 0.0154(5) -0.0022(4) -0.0056(4) 0.0001(3)
N3 0.0070(3) 0.0080(3) 0.0071(3) 0.0000(3) -0.0017(3) -0.0019(3)
C11 0.0145(5) 0.0097(4) 0.0158(5) 0.0047(4) -0.0037(4) -0.0027(4)
C10 0.0127(4) 0.0084(4) 0.0135(5) 0.0029(3) -0.0043(4) -0.0010(3)
C2 0.0089(4) 0.0094(4) 0.0093(4) 0.0009(3) -0.0019(3) -0.0029(3)
C4 0.0151(5) 0.0198(5) 0.0116(5) -0.0017(4) 0.0027(4) -0.0070(4)
C9 0.0091(4) 0.0081(4) 0.0086(4) 0.0004(3) -0.0031(3) -0.0009(3)
C3 0.0123(5) 0.0162(5) 0.0124(5) 0.0002(4) 0.0006(4) -0.0066(4)
C8 0.0088(4) 0.0090(4) 0.0091(4) -0.0001(3) -0.0033(3) -0.0012(3)
C18 0.0131(5) 0.0091(4) 0.0134(5) -0.0016(4) -0.0035(4) 0.0004(4)
C7 0.0097(4) 0.0096(4) 0.0102(4) -0.0006(3) -0.0030(3) -0.0015(3)
C16 0.0076(4) 0.0087(4) 0.0076(4) -0.0002(3) -0.0016(3) -0.0019(3)
C20 0.0080(4) 0.0082(4) 0.0085(4) 0.0002(3) -0.0022(3) -0.0017(3)
C15 0.0079(4) 0.0103(4) 0.0079(4) 0.0006(3) -0.0023(3) -0.0028(3)
C6 0.0101(4) 0.0103(4) 0.0083(4) -0.0006(3) -0.0019(3) -0.0023(3)
C5 0.0140(5) 0.0163(5) 0.0094(4) -0.0028(4) 0.0009(4) -0.0045(4)
C17 0.0106(4) 0.0102(4) 0.0102(4) -0.0021(3) -0.0022(3) -0.0009(3)
C19 0.0117(4) 0.0088(4) 0.0122(4) -0.0006(3) -0.0039(4) 0.0004(3)

loop_
_atom_type_symbol
_atom_type_description
_atom_type_scat_dispersion_real
_atom_type_scat_dispersion_imag
_atom_type_scat_source
C C 0.0033 0.0016 'International Tables Vol C Tables 4.2.6.8 and 6.1.1.4'
H H 0.0000 0.0000 'International Tables Vol C Tables 4.2.6.8 and 6.1.1.4'
Ho Ho -0.2175 4.6783 'International Tables Vol C Tables 4.2.6.8 and 6.1.1.4'
N N 0.0061 0.0033 'International Tables Vol C Tables 4.2.6.8 and 6.1.1.4'
Na Na 0.0362 0.0249 'International Tables Vol C Tables 4.2.6.8 and 6.1.1.4'
O O 0.0106 0.0060 'International Tables Vol C Tables 4.2.6.8 and 6.1.1.4'

loop_
_geom_angle_atom_site_label_1
_geom_angle_atom_site_label_2
_geom_angle_atom_site_label_3
_geom_angle
_geom_angle_site_symmetry_1
_geom_angle_site_symmetry_3
_geom_angle_publ_flag
O7 Ho1 O1 145.20(3) . . ?
O7 Ho1 O9 86.63(3) . . ?
O7 Ho1 N2 65.18(3) . . ?
O7 Ho1 N1 136.98(3) . . ?
O7 Ho1 N3 74.66(3) . . ?
O1 Ho1 O9 78.78(3) . . ?
O1 Ho1 N2 135.55(3) . . ?
O1 Ho1 N1 65.81(3) . . ?
O1 Ho1 N3 70.54(3) . . ?
O11 Ho1 O7 77.72(3) . . ?
O11 Ho1 O1 87.31(3) . . ?
O11 Ho1 O9 129.20(3) . . ?
O11 Ho1 O3 78.72(3) . . ?
O11 Ho1 N2 137.11(3) . . ?
O11 Ho1 N1 75.61(3) . . ?
O11 Ho1 N3 65.19(3) . . ?
O5 Ho1 O7 130.03(3) . . ?
O5 Ho1 O1 76.49(3) . . ?
O5 Ho1 O11 147.60(3) . . ?
O5 Ho1 O9 75.33(3) . . ?
O5 Ho1 O3 91.00(3) . . ?
O5 Ho1 N2 64.92(3) . . ?
O5 Ho1 N1 72.18(3) . . ?
O5 Ho1 N3 131.36(3) . . ?
O9 Ho1 N2 71.08(3) . . ?
O9 Ho1 N3 64.08(3) . . ?
O3 Ho1 O7 76.68(3) . . ?
O3 Ho1 O1 131.20(3) . . ?
O3 Ho1 O9 143.70(3) . . ?
O3 Ho1 N2 72.66(3) . . ?
O3 Ho1 N1 65.45(3) . . ?
O3 Ho1 N3 137.63(3) . . ?
N2 Ho1 N3 120.32(3) . . ?
N1 Ho1 O9 136.25(3) . . ?
N1 Ho1 N2 118.02(3) . . ?
N1 Ho1 N3 121.51(3) . . ?
O12 Na2 Na2 44.94(3) . 2_767 ?
O12 Na2 Na2 41.90(2) 2_767 2_767 ?
O12 Na2 O12 86.84(4) . 2_767 ?
O12 Na2 O11 53.46(3) 2_767 2_767 ?
O12 Na2 O11 135.29(4) . 2_767 ?
O12 Na2 O4W 80.98(4) . . ?
O12 Na2 O6W 84.97(4) . . ?
O12 Na2 C21 109.35(4) . 2_767 ?
O12 Na2 C21 26.70(3) 2_767 2_767 ?
O11 Na2 Na2 93.10(3) 2_767 2_767 ?
O11 Na2 C21 27.44(3) 2_767 2_767 ?
O4W Na2 Na2 83.21(3) . 2_767 ?
O4W Na2 O12 88.91(4) . 2_767 ?
O4W Na2 O11 78.86(3) . 2_767 ?
O4W Na2 C21 78.90(4) . 2_767 ?
O6W Na2 Na2 80.15(3) . 2_767 ?
O6W Na2 O12 80.86(4) . 2_767 ?
O6W Na2 O11 105.15(4) . 2_767 ?
O6W Na2 O4W 163.05(4) . . ?
O6W Na2 C21 97.04(4) . 2_767 ?
O5W Na2 Na2 153.33(4) . 2_767 ?
O5W Na2 O12 108.64(4) . . ?
O5W Na2 O12 163.92(5) . 2_767 ?
O5W Na2 O11 113.29(4) . 2_767 ?
O5W Na2 O4W 97.61(5) . . ?
O5W Na2 O6W 95.82(4) . . ?
O5W Na2 C21 140.72(4) . 2_767 ?
C21 Na2 Na2 65.77(3) 2_767 2_767 ?
C14 O7 Ho1 124.92(7) . . ?
Na2 O12 Na2 93.16(4) . 2_767 ?
C21 O12 Na2 147.82(8) . . ?
C21 O12 Na2 90.61(7) . 2_767 ?
C1 O1 Ho1 122.70(7) . . ?
Ho1 O11 Na2 140.16(4) . 2_767 ?
C21 O11 Ho1 124.87(7) . . ?
C21 O11 Na2 87.15(7) . 2_767 ?
Na2 O4W H4WA 113.0(16) . . ?
Na2 O4W H4WB 103.0(18) . . ?
H4WA O4W H4WB 103(2) . . ?
Na2 O6W H6WA 109.4 . . ?
Na2 O6W H6WB 109.5 . . ?
H6WA O6W H6WB 104.5 . . ?
C8 O5 Ho1 126.00(7) . . ?
H3WA O3W H3WB 104.5 . . ?
C15 O9 Ho1 123.39(7) . . ?
Na2 O5W H5WA 109.8 . . ?
Na2 O5W H5WB 109.6 . . ?
H5WA O5W H5WB 104.3 . . ?
H2WA O2W H2WB 115(2) . . ?
C7 O3 Ho1 124.44(7) . . ?
H1WA O1W H1WB 104.5 . . ?
C13 N2 Ho1 119.97(7) . . ?
C9 N2 Ho1 120.09(7) . . ?
C9 N2 C13 119.93(10) . . ?
H4A N4 H4B 120.0 . . ?
C22 N4 H4A 120.0 . . ?
C22 N4 H4B 120.0 . . ?
H9A N9 H9B 120.0 . . ?
C23 N9 H9A 120.0 . . ?
C23 N9 H9B 120.0 . . ?
H5A N5 H5B 120.0 . . ?
C22 N5 H5A 120.0 . . ?
C22 N5 H5B 120.0 . . ?
H6A N6 H6B 120.0 . . ?
C22 N6 H6A 120.0 . . ?
C22 N6 H6B 120.0 . . ?
C13 C12 H12 120.9 . . ?
C13 C12 C11 118.22(11) . . ?
C11 C12 H12 120.9 . . ?
N2 C13 C12 122.13(10) . . ?
N2 C13 C14 114.37(9) . . ?
C12 C13 C14 123.50(10) . . ?
H7A N7 H7B 120.0 . . ?
C23 N7 H7A 120.0 . . ?
C23 N7 H7B 120.0 . . ?
O12 C21 Na2 62.69(6) . 2_767 ?
O12 C21 O11 125.43(11) . . ?
O12 C21 C20 118.66(10) . . ?
O11 C21 Na2 65.41(6) . 2_767 ?
O11 C21 C20 115.91(9) . . ?
C20 C21 Na2 162.75(8) . 2_767 ?
H8A N8 H8B 120.0 . . ?
C23 N8 H8A 120.0 . . ?
C23 N8 H8B 120.0 . . ?
O1 C1 C2 116.26(10) . . ?
O2 C1 O1 125.68(11) . . ?
O2 C1 C2 118.05(10) . . ?
C2 N1 Ho1 119.98(7) . . ?
C6 N1 Ho1 120.37(8) . . ?
C6 N1 C2 119.59(10) . . ?
N4 C22 N6 119.00(12) . . ?
N5 C22 N4 121.48(12) . . ?
N5 C22 N6 119.51(12) . . ?
O8 C14 O7 125.57(11) . . ?
O8 C14 C13 118.89(10) . . ?
O7 C14 C13 115.54(10) . . ?
N9 C23 N7 119.41(12) . . ?
N8 C23 N9 121.70(12) . . ?
N8 C23 N7 118.85(11) . . ?
C16 N3 Ho1 121.20(7) . . ?
C20 N3 Ho1 119.29(7) . . ?
C20 N3 C16 119.13(9) . . ?
C12 C11 H11 120.2 . . ?
C12 C11 C10 119.53(11) . . ?
C10 C11 H11 120.2 . . ?
C11 C10 H10 120.8 . . ?
C9 C10 C11 118.40(11) . . ?
C9 C10 H10 120.8 . . ?
N1 C2 C1 114.43(10) . . ?
N1 C2 C3 122.29(11) . . ?
C3 C2 C1 123.28(10) . . ?
C3 C4 H4 120.2 . . ?
C5 C4 H4 120.2 . . ?
C5 C4 C3 119.53(11) . . ?
N2 C9 C10 121.77(11) . . ?
N2 C9 C8 113.89(9) . . ?
C10 C9 C8 124.30(10) . . ?
C2 C3 C4 118.12(11) . . ?
C2 C3 H3 120.9 . . ?
C4 C3 H3 120.9 . . ?
O6 C8 O5 125.79(11) . . ?
O6 C8 C9 119.18(10) . . ?
O5 C8 C9 114.97(9) . . ?
C17 C18 H18 120.3 . . ?
C17 C18 C19 119.36(11) . . ?
C19 C18 H18 120.3 . . ?
O4 C7 O3 125.91(11) . . ?
O4 C7 C6 118.79(10) . . ?
O3 C7 C6 115.28(10) . . ?
N3 C16 C15 114.38(9) . . ?
N3 C16 C17 122.54(10) . . ?
C17 C16 C15 123.03(10) . . ?
N3 C20 C21 114.17(9) . . ?
N3 C20 C19 122.44(10) . . ?
C19 C20 C21 123.38(10) . . ?
O9 C15 C16 116.17(9) . . ?
O10 C15 O9 125.38(11) . . ?
O10 C15 C16 118.41(10) . . ?
N1 C6 C7 114.31(10) . . ?
N1 C6 C5 122.05(11) . . ?
C5 C6 C7 123.64(10) . . ?
C4 C5 C6 118.41(11) . . ?
C4 C5 H5 120.8 . . ?
C6 C5 H5 120.8 . . ?
C18 C17 C16 118.11(10) . . ?
C18 C17 H17 120.9 . . ?
C16 C17 H17 120.9 . . ?
C18 C19 H19 120.8 . . ?
C20 C19 C18 118.39(10) . . ?
C20 C19 H19 120.8 . . ?

loop_
_geom_bond_atom_site_label_1
_geom_bond_atom_site_label_2
_geom_bond_distance
_geom_bond_site_symmetry_2
_geom_bond_publ_flag
Ho1 O7 2.3902(9) . ?
Ho1 O1 2.4034(9) . ?
Ho1 O11 2.3738(8) . ?
Ho1 O5 2.3703(8) . ?
Ho1 O9 2.4574(9) . ?
Ho1 O3 2.3820(9) . ?
Ho1 N2 2.4678(10) . ?
Ho1 N1 2.4434(10) . ?
Ho1 N3 2.4840(9) . ?
Na2 Na2 3.4649(10) 2_767 ?
Na2 O12 2.4513(11) 2_767 ?
Na2 O12 2.3174(10) . ?
Na2 O11 2.5116(10) 2_767 ?
Na2 O4W 2.4224(11) . ?
Na2 O6W 2.3989(11) . ?
Na2 O5W 2.2900(12) . ?
Na2 C21 2.7587(12) 2_767 ?
O8 C14 1.2452(14) . ?
O7 C14 1.2679(14) . ?
O6 C8 1.2493(14) . ?
O12 C21 1.2398(13) . ?
O1 C1 1.2691(14) . ?
O11 C21 1.2727(13) . ?
O4W H4WA 0.90(2) . ?
O4W H4WB 0.80(3) . ?
O2 C1 1.2467(14) . ?
O6W H6WA 0.8710 . ?
O6W H6WB 0.8704 . ?
O5 C8 1.2649(14) . ?
O3W H3WA 0.8699 . ?
O3W H3WB 0.8690 . ?
O4 C7 1.2444(14) . ?
O9 C15 1.2778(14) . ?
O5W H5WA 0.8735 . ?
O5W H5WB 0.8742 . ?
O2W H2WA 0.84(3) . ?
O2W H2WB 0.87(3) . ?
O3 C7 1.2738(14) . ?
O1W H1WA 0.8702 . ?
O1W H1WB 0.8699 . ?
O10 C15 1.2423(14) . ?
N2 C13 1.3375(14) . ?
N2 C9 1.3367(14) . ?
N4 H4A 0.8800 . ?
N4 H4B 0.8800 . ?
N4 C22 1.3282(17) . ?
N9 H9A 0.8800 . ?
N9 H9B 0.8800 . ?
N9 C23 1.3274(16) . ?
N5 H5A 0.8800 . ?
N5 H5B 0.8800 . ?
N5 C22 1.3247(17) . ?
N6 H6A 0.8800 . ?
N6 H6B 0.8800 . ?
N6 C22 1.3367(16) . ?
C12 H12 0.9500 . ?
C12 C13 1.3911(16) . ?
C12 C11 1.3917(17) . ?
C13 C14 1.5178(16) . ?
N7 H7A 0.8800 . ?
N7 H7B 0.8800 . ?
N7 C23 1.3430(16) . ?
C21 C20 1.5086(15) . ?
N8 H8A 0.8800 . ?
N8 H8B 0.8800 . ?
N8 C23 1.3169(17) . ?
C1 C2 1.5155(16) . ?
N1 C2 1.3363(14) . ?
N1 C6 1.3340(14) . ?
N3 C16 1.3371(14) . ?
N3 C20 1.3356(14) . ?
C11 H11 0.9500 . ?
C11 C10 1.3960(17) . ?
C10 H10 0.9500 . ?
C10 C9 1.3927(16) . ?
C2 C3 1.3893(16) . ?
C4 H4 0.9500 . ?
C4 C3 1.3932(18) . ?
C4 C5 1.3884(18) . ?
C9 C8 1.5203(16) . ?
C3 H3 0.9500 . ?
C18 H18 0.9500 . ?
C18 C17 1.3927(17) . ?
C18 C19 1.3928(17) . ?
C7 C6 1.5139(16) . ?
C16 C15 1.5050(15) . ?
C16 C17 1.3930(15) . ?
C20 C19 1.3898(15) . ?
C6 C5 1.3916(16) . ?
C5 H5 0.9500 . ?
C17 H17 0.9500 . ?
C19 H19 0.9500 . ?

loop_
_geom_torsion_atom_site_label_1
_geom_torsion_atom_site_label_2
_geom_torsion_atom_site_label_3
_geom_torsion_atom_site_label_4
_geom_torsion
_geom_torsion_site_symmetry_1
_geom_torsion_site_symmetry_2
_geom_torsion_site_symmetry_3
_geom_torsion_site_symmetry_4
_geom_torsion_publ_flag
Ho1 O7 C14 O8 179.57(9) . . . . ?
Ho1 O7 C14 C13 -0.47(13) . . . . ?
Ho1 O1 C1 O2 170.34(9) . . . . ?
Ho1 O1 C1 C2 -10.61(13) . . . . ?
Ho1 O11 C21 Na2 154.48(8) . . . 2_767 ?
Ho1 O11 C21 O12 173.58(9) . . . . ?
Ho1 O11 C21 C20 -6.50(13) . . . . ?
Ho1 O5 C8 O6 175.37(9) . . . . ?
Ho1 O5 C8 C9 -1.87(14) . . . . ?
Ho1 O9 C15 O10 169.54(9) . . . . ?
Ho1 O9 C15 C16 -8.24(13) . . . . ?
Ho1 O3 C7 O4 174.28(9) . . . . ?
Ho1 O3 C7 C6 -4.16(14) . . . . ?
Ho1 N2 C13 C12 -178.08(8) . . . . ?
Ho1 N2 C13 C14 1.81(12) . . . . ?
Ho1 N2 C9 C10 177.99(8) . . . . ?
Ho1 N2 C9 C8 -4.14(12) . . . . ?
Ho1 N1 C2 C1 1.95(12) . . . . ?
Ho1 N1 C2 C3 -177.58(9) . . . . ?
Ho1 N1 C6 C7 -2.27(13) . . . . ?
Ho1 N1 C6 C5 178.23(9) . . . . ?
Ho1 N3 C16 C15 5.75(13) . . . . ?
Ho1 N3 C16 C17 -171.55(8) . . . . ?
Ho1 N3 C20 C21 -7.15(12) . . . . ?
Ho1 N3 C20 C19 171.78(9) . . . . ?
Na2 O12 C21 Na2 -96.91(14) . . . 2_767 ?
Na2 O12 C21 O11 -116.48(15) . . . . ?
Na2 O12 C21 O11 -19.57(12) 2_767 . . . ?
Na2 O12 C21 C20 63.60(19) . . . . ?
Na2 O12 C21 C20 160.51(9) 2_767 . . . ?
Na2 O11 C21 O12 19.10(12) 2_767 . . . ?
Na2 O11 C21 C20 -160.97(9) 2_767 . . . ?
Na2 C21 C20 N3 -81.5(3) 2_767 . . . ?
Na2 C21 C20 C19 99.6(3) 2_767 . . . ?
O12 C21 C20 N3 -171.34(10) . . . . ?
O12 C21 C20 C19 9.74(17) . . . . ?
O1 C1 C2 N1 5.38(15) . . . . ?
O1 C1 C2 C3 -175.08(11) . . . . ?
O11 C21 C20 N3 8.73(14) . . . . ?
O11 C21 C20 C19 -170.19(11) . . . . ?
O2 C1 C2 N1 -175.49(11) . . . . ?
O2 C1 C2 C3 4.05(17) . . . . ?
O4 C7 C6 N1 -174.53(11) . . . . ?
O4 C7 C6 C5 4.97(18) . . . . ?
O3 C7 C6 N1 4.03(15) . . . . ?
O3 C7 C6 C5 -176.47(11) . . . . ?
N2 C13 C14 O8 179.05(10) . . . . ?
N2 C13 C14 O7 -0.92(14) . . . . ?
N2 C9 C8 O6 -173.58(10) . . . . ?
N2 C9 C8 O5 3.86(14) . . . . ?
C12 C13 C14 O8 -1.06(17) . . . . ?
C12 C13 C14 O7 178.97(11) . . . . ?
C12 C11 C10 C9 -0.08(18) . . . . ?
C13 N2 C9 C10 -0.68(16) . . . . ?
C13 N2 C9 C8 177.20(9) . . . . ?
C13 C12 C11 C10 -0.01(18) . . . . ?
C21 C20 C19 C18 178.87(11) . . . . ?
C1 C2 C3 C4 179.76(12) . . . . ?
N1 C2 C3 C4 -0.74(19) . . . . ?
N1 C6 C5 C4 -0.54(19) . . . . ?
N3 C16 C15 O9 1.43(14) . . . . ?
N3 C16 C15 O10 -176.51(10) . . . . ?
N3 C16 C17 C18 -0.21(17) . . . . ?
N3 C20 C19 C18 0.03(18) . . . . ?
C11 C12 C13 N2 -0.24(18) . . . . ?
C11 C12 C13 C14 179.88(11) . . . . ?
C11 C10 C9 N2 0.42(17) . . . . ?
C11 C10 C9 C8 -177.22(11) . . . . ?
C10 C9 C8 O6 4.23(17) . . . . ?
C10 C9 C8 O5 -178.33(11) . . . . ?
C2 N1 C6 C7 -179.52(10) . . . . ?
C2 N1 C6 C5 0.98(17) . . . . ?
C9 N2 C13 C12 0.58(16) . . . . ?
C9 N2 C13 C14 -179.52(10) . . . . ?
C3 C4 C5 C6 -0.6(2) . . . . ?
C7 C6 C5 C4 -179.99(12) . . . . ?
C16 N3 C20 C21 179.84(9) . . . . ?
C16 N3 C20 C19 -1.22(16) . . . . ?
C20 N3 C16 C15 178.61(10) . . . . ?
C20 N3 C16 C17 1.32(16) . . . . ?
C15 C16 C17 C18 -177.27(11) . . . . ?
C6 N1 C2 C1 179.21(10) . . . . ?
C6 N1 C2 C3 -0.32(17) . . . . ?
C5 C4 C3 C2 1.2(2) . . . . ?
C17 C18 C19 C20 1.08(18) . . . . ?
C17 C16 C15 O9 178.71(11) . . . . ?
C17 C16 C15 O10 0.77(17) . . . . ?
C19 C18 C17 C16 -0.99(18) . . . . ?
